data_4513259
loop_
_publ_author_name
'Eccles, Kevin S.'
'Morrison, Robin E.'
'Sinha, Abhijeet S.'
'Maguire, Anita R.'
'Lawrence, Simon E.'

_publ_section_title
;
 Investigating C&#x2550;S&#x00B7;&#x00B7;&#x00B7;I Halogen Bonding for
 Cocrystallization with Primary Thioamides
;
_journal_issue 7
_journal_name_full 'Crystal Growth &amp; Design'
_journal_page_first 3442
_journal_paper_doi 10.1021/acs.cgd.5b00513
_journal_volume 15
_journal_year 2015
_chemical_formula_moiety 'C6 F4 I2, 2(C7 H6 N2 O2 S)'
_chemical_formula_sum 'C20 H12 F4 I2 N4 O4 S2'
_chemical_formula_weight 766.28
_chemical_name_common
;                 
3-nitrothiobenzamide & 
1,4-diiodotetrafluorobenzene (4:3) cocrystal 
;
_space_group_crystal_system monoclinic
_space_group_IT_number 14
_space_group_name_Hall '-P 2yn'
_space_group_name_H-M_alt 'P 1 21/n 1'
_symmetry_space_group_name_Hall '-P 2yn'
_symmetry_space_group_name_H-M 'P 1 21/n 1'
_atom_sites_solution_hydrogens geom
_atom_sites_solution_primary direct
_atom_sites_solution_secondary difmap
_cell_angle_alpha 90
_cell_angle_beta 98.258(5)
_cell_angle_gamma 90
_cell_formula_units_Z 2
_cell_length_a 5.1924(7)
_cell_length_b 14.745(2)
_cell_length_c 16.356(3)
_cell_measurement_reflns_used 4926
_cell_measurement_temperature 300.(2)
_cell_measurement_theta_max 23.2624
_cell_measurement_theta_min 2.5131
_cell_volume 1239.3(3)
_computing_cell_refinement 'SAINT V7.68A (Bruker AXS, 2009)'
_computing_data_collection
;
Bruker Instrument Service v2009, 3, 0, 0
;
_computing_data_reduction 'SAINT V7.68A (Bruker AXS, 2009)'
_computing_molecular_graphics 'Mercury 3.0 (Macrae et al, 2008)'
_computing_structure_refinement 'SHELXL-97 (Sheldrick, 2008)'
_computing_structure_solution 'SHELXS-97 (Sheldrick, 2008)'
_diffrn_ambient_temperature 300(2)
_diffrn_detector_area_resol_mean 8.3330
_diffrn_measured_fraction_theta_full 0.994
_diffrn_measured_fraction_theta_max 0.994
_diffrn_measurement_device_type 'Bruker SMART X2S'
_diffrn_measurement_method '\w scans'
_diffrn_radiation_monochromator 'doubly curved silicon crystal'
_diffrn_radiation_source 'micro-focus sealed tube'
_diffrn_radiation_type MoK\a
_diffrn_radiation_wavelength 0.71073
_diffrn_reflns_av_R_equivalents 0.0448
_diffrn_reflns_av_sigmaI/netI 0.0252
_diffrn_reflns_limit_h_max 6
_diffrn_reflns_limit_h_min -6
_diffrn_reflns_limit_k_max 17
_diffrn_reflns_limit_k_min -17
_diffrn_reflns_limit_l_max 19
_diffrn_reflns_limit_l_min -19
_diffrn_reflns_number 18967
_diffrn_reflns_theta_full 25.18
_diffrn_reflns_theta_max 25.18
_diffrn_reflns_theta_min 1.87
_exptl_absorpt_coefficient_mu 2.772
_exptl_absorpt_correction_T_max 0.75
_exptl_absorpt_correction_T_min 0.59
_exptl_absorpt_correction_type multi-scan
_exptl_absorpt_process_details 'SADABS V2008/1 (Bruker AXS)'
_exptl_crystal_colour 'clear yellow'
_exptl_crystal_density_diffrn 2.054
_exptl_crystal_density_method 'not measured'
_exptl_crystal_description Needle
_exptl_crystal_F_000 732
_exptl_crystal_size_max 0.330
_exptl_crystal_size_mid 0.140
_exptl_crystal_size_min 0.110
_refine_diff_density_max 0.388
_refine_diff_density_min -0.430
_refine_ls_extinction_method none
_refine_ls_goodness_of_fit_ref 1.282
_refine_ls_hydrogen_treatment mixed
_refine_ls_matrix_type full
_refine_ls_number_parameters 171
_refine_ls_number_reflns 2220
_refine_ls_number_restraints 2
_refine_ls_restrained_S_all 1.282
_refine_ls_R_factor_all 0.0390
_refine_ls_R_factor_gt 0.0246
_refine_ls_shift/su_max 0.001
_refine_ls_shift/su_mean 0.000
_refine_ls_structure_factor_coef Fsqd
_refine_ls_weighting_details 'calc w=1/[\s^2^(Fo^2^)+(0.0420P)^2^+0.0000P] where P=(Fo^2^+2Fc^2^)/3'
_refine_ls_weighting_scheme calc
_refine_ls_wR_factor_gt 0.0617
_refine_ls_wR_factor_ref 0.0875
_reflns_number_gt 1793
_reflns_number_total 2220
_reflns_threshold_expression >2sigma(I)
_cod_data_source_file cg5b00513_si_002.cif
_cod_data_source_block 10_2.1
_cod_depositor_comments 'Adding full bibliography for 4513250--4513263.cif.'
_cod_database_code 4513259

loop_
_space_group_symop_operation_xyz
'x, y, z'
'-x+1/2, y+1/2, -z+1/2'
'-x, -y, -z'
'x-1/2, -y-1/2, z-1/2'

loop_
_atom_site_type_symbol
_atom_site_label
_atom_site_fract_x
_atom_site_fract_y
_atom_site_fract_z
_atom_site_U_iso_or_equiv
_atom_site_adp_type
_atom_site_calc_flag
_atom_site_refinement_flags
_atom_site_occupancy
C C1 0.9424(7) 0.4176(3) 0.3431(2) 0.0315(9) Uani d . 1
C C2 0.9104(8) 0.3320(3) 0.3086(3) 0.0351(10) Uani d . 1
H H2 0.792 0.2913 0.3256 0.042 Uiso calc R 1
C C3 1.0595(9) 0.3083(3) 0.2478(3) 0.0400(10) Uani d . 1
C C4 1.2375(9) 0.3651(3) 0.2210(3) 0.0455(11) Uani d . 1
H H4 1.3354 0.3469 0.1805 0.055 Uiso calc R 1
C C5 1.2676(8) 0.4508(3) 0.2559(3) 0.0462(11) Uani d . 1
H H5 1.3868 0.4911 0.2387 0.055 Uiso calc R 1
C C6 1.1216(7) 0.4768(3) 0.3162(3) 0.0391(10) Uani d . 1
H H6 1.1432 0.5345 0.3391 0.047 Uiso calc R 1
C C7 0.7857(8) 0.4444(3) 0.4086(3) 0.0343(9) Uani d . 1
S S8 0.6822(3) 0.36813(8) 0.47229(8) 0.0494(3) Uani d . 1
H H9B 0.774(8) 0.567(3) 0.378(2) 0.047(14) Uiso d D 1
N N9 0.7313(8) 0.5310(3) 0.4131(3) 0.0448(9) Uani d D 1
N N10 1.0205(10) 0.2167(3) 0.2113(3) 0.0604(12) Uani d . 1
O O11 0.8457(11) 0.1703(3) 0.2291(3) 0.0997(17) Uani d . 1
O O12 1.1658(10) 0.1923(3) 0.1636(3) 0.0900(15) Uani d . 1
C C13 0.6615(8) 0.9232(3) 0.5007(3) 0.0390(10) Uani d . 1
C C14 0.6453(7) 0.9864(3) 0.4381(3) 0.0407(10) Uani d . 1
C C15 0.4857(8) 1.0613(3) 0.4366(3) 0.0415(10) Uani d . 1
I I16 0.89991(6) 0.80832(2) 0.50240(2) 0.04852(15) Uani d . 1
F F17 0.7875(5) 0.9758(2) 0.37560(17) 0.0580(7) Uani d . 1
F F18 0.4780(5) 1.11998(19) 0.37318(16) 0.0588(7) Uani d . 1
H H9A 0.643(7) 0.549(3) 0.4507(19) 0.033(12) Uiso d D 1

loop_
_atom_site_aniso_label
_atom_site_aniso_U_11
_atom_site_aniso_U_22
_atom_site_aniso_U_33
_atom_site_aniso_U_12
_atom_site_aniso_U_13
_atom_site_aniso_U_23
C1 0.030(2) 0.032(2) 0.033(2) 0.0048(17) 0.0042(17) -0.0025(17)
C2 0.041(2) 0.032(2) 0.034(2) 0.0020(18) 0.0095(19) 0.0001(17)
C3 0.048(3) 0.036(2) 0.037(2) 0.008(2) 0.007(2) -0.0033(19)
C4 0.048(3) 0.056(3) 0.036(3) 0.010(2) 0.017(2) -0.003(2)
C5 0.042(3) 0.053(3) 0.046(3) -0.005(2) 0.013(2) 0.004(2)
C6 0.040(2) 0.035(2) 0.043(3) -0.0021(19) 0.008(2) -0.0049(19)
C7 0.031(2) 0.034(2) 0.038(2) 0.0027(17) 0.0051(19) -0.0044(18)
S8 0.0662(8) 0.0355(6) 0.0535(7) 0.0121(5) 0.0320(6) 0.0065(5)
N9 0.062(3) 0.0292(19) 0.048(2) 0.0067(18) 0.025(2) 0.0009(18)
N10 0.089(3) 0.047(2) 0.048(3) 0.008(3) 0.019(3) -0.013(2)
O11 0.149(5) 0.056(3) 0.109(4) -0.037(3) 0.069(3) -0.039(2)
O12 0.126(4) 0.068(3) 0.087(3) 0.010(2) 0.055(3) -0.031(2)
C13 0.036(2) 0.037(2) 0.044(3) 0.0005(19) 0.004(2) -0.003(2)
C14 0.034(2) 0.047(3) 0.042(3) -0.004(2) 0.0120(19) -0.005(2)
C15 0.040(2) 0.044(3) 0.040(3) -0.001(2) 0.004(2) 0.005(2)
I16 0.0456(2) 0.0411(2) 0.0595(2) 0.00268(13) 0.01006(15) -0.00214(14)
F17 0.0604(16) 0.0691(18) 0.0502(17) 0.0083(15) 0.0275(14) 0.0035(14)
F18 0.0703(19) 0.0572(17) 0.0516(17) 0.0087(14) 0.0180(15) 0.0165(14)

loop_
_atom_type_symbol
_atom_type_description
_atom_type_scat_dispersion_real
_atom_type_scat_dispersion_imag
_atom_type_scat_source
C C 0.0033 0.0016 'International Tables Vol C Tables 4.2.6.8 and 6.1.1.4'
H H 0.0000 0.0000 'International Tables Vol C Tables 4.2.6.8 and 6.1.1.4'
N N 0.0061 0.0033 'International Tables Vol C Tables 4.2.6.8 and 6.1.1.4'
O O 0.0106 0.0060 'International Tables Vol C Tables 4.2.6.8 and 6.1.1.4'
F F 0.0171 0.0103 'International Tables Vol C Tables 4.2.6.8 and 6.1.1.4'
S S 0.1246 0.1234 'International Tables Vol C Tables 4.2.6.8 and 6.1.1.4'
I I -0.4742 1.8119 'International Tables Vol C Tables 4.2.6.8 and 6.1.1.4'

loop_
_geom_angle_atom_site_label_1
_geom_angle_atom_site_label_2
_geom_angle_atom_site_label_3
_geom_angle_site_symmetry_1
_geom_angle_site_symmetry_3
_geom_angle
C2 C1 C6 . . 119.3(4)
C2 C1 C7 . . 119.3(4)
C6 C1 C7 . . 121.4(4)
C1 C2 C3 . . 118.3(4)
C1 C2 H2 . . 120.8
C3 C2 H2 . . 120.8
C4 C3 C2 . . 123.3(4)
C4 C3 N10 . . 119.4(4)
C2 C3 N10 . . 117.4(4)
C3 C4 C5 . . 117.9(4)
C3 C4 H4 . . 121.1
C5 C4 H4 . . 121.1
C6 C5 C4 . . 120.4(4)
C6 C5 H5 . . 119.8
C4 C5 H5 . . 119.8
C5 C6 C1 . . 120.8(4)
C5 C6 H6 . . 119.6
C1 C6 H6 . . 119.6
N9 C7 C1 . . 116.3(4)
N9 C7 S8 . . 121.8(3)
C1 C7 S8 . . 121.8(3)
C7 N9 H9B . . 120.(3)
C7 N9 H9A . . 119.(3)
H9B N9 H9A . . 121.(4)
O11 N10 O12 . . 123.1(5)
O11 N10 C3 . . 119.0(4)
O12 N10 C3 . . 117.9(5)
C14 C13 C15 . 3_676 117.3(4)
C14 C13 I16 . . 122.0(3)
C15 C13 I16 3_676 . 120.8(3)
F17 C14 C15 . . 118.0(4)
F17 C14 C13 . . 120.1(4)
C15 C14 C13 . . 121.8(4)
F18 C15 C14 . . 118.7(4)
F18 C15 C13 . 3_676 120.4(4)
C14 C15 C13 . 3_676 120.9(4)

loop_
_geom_bond_atom_site_label_1
_geom_bond_atom_site_label_2
_geom_bond_site_symmetry_2
_geom_bond_distance
C1 C2 . 1.384(5)
C1 C6 . 1.392(6)
C1 C7 . 1.488(5)
C2 C3 . 1.389(6)
C2 H2 . 0.93
C3 C4 . 1.365(7)
C3 N10 . 1.479(5)
C4 C5 . 1.387(6)
C4 H4 . 0.93
C5 C6 . 1.381(6)
C5 H5 . 0.93
C6 H6 . 0.93
C7 N9 . 1.313(5)
C7 S8 . 1.673(4)
N9 H9B . 0.833(19)
N9 H9A . 0.859(19)
N10 O11 . 1.205(6)
N10 O12 . 1.215(6)
C13 C14 . 1.378(6)
C13 C15 3_676 1.384(6)
C13 I16 . 2.096(4)
C14 F17 . 1.353(5)
C14 C15 . 1.379(6)
C15 F18 . 1.346(5)
C15 C13 3_676 1.384(6)

loop_
_geom_hbond_atom_site_label_D
_geom_hbond_atom_site_label_H
_geom_hbond_atom_site_label_A
_geom_hbond_site_symmetry_A
_geom_hbond_distance_DH
_geom_hbond_distance_HA
_geom_hbond_distance_DA
_geom_hbond_angle_DHA
N9 H9A S8 3_666 0.859(19) 2.56(2) 3.389(4) 163.(4)
N9 H9B O11 2_655 0.833(19) 2.34(3) 3.086(6) 150.(4)

loop_
_geom_torsion_atom_site_label_1
_geom_torsion_atom_site_label_2
_geom_torsion_atom_site_label_3
_geom_torsion_atom_site_label_4
_geom_torsion_site_symmetry_1
_geom_torsion_site_symmetry_4
_geom_torsion
C6 C1 C2 C3 . . -0.1(6)
C7 C1 C2 C3 . . -179.8(4)
C1 C2 C3 C4 . . 0.6(7)
C1 C2 C3 N10 . . -179.6(4)
C2 C3 C4 C5 . . -0.7(7)
N10 C3 C4 C5 . . 179.5(4)
C3 C4 C5 C6 . . 0.3(7)
C4 C5 C6 C1 . . 0.2(7)
C2 C1 C6 C5 . . -0.3(6)
C7 C1 C6 C5 . . 179.4(4)
C2 C1 C7 N9 . . -150.5(4)
C6 C1 C7 N9 . . 29.9(6)
C2 C1 C7 S8 . . 29.0(5)
C6 C1 C7 S8 . . -150.7(3)
C4 C3 N10 O11 . . -172.7(5)
C2 C3 N10 O11 . . 7.5(7)
C4 C3 N10 O12 . . 6.4(7)
C2 C3 N10 O12 . . -173.5(5)
C15 C13 C14 F17 3_676 . 179.0(4)
I16 C13 C14 F17 . . -0.6(6)
C15 C13 C14 C15 3_676 . -1.3(7)
I16 C13 C14 C15 . . 179.1(3)
F17 C14 C15 F18 . . 0.2(6)
C13 C14 C15 F18 . . -179.5(4)
F17 C14 C15 C13 . 3_676 -178.9(4)
C13 C14 C15 C13 . 3_676 1.3(7)
